data_4501632
loop_
_publ_author_name
'Chandrasekhar, Vadapalli'
'Singh, Puja'

_publ_section_title
;
 In Situ Generated Hydrated Diorganotin Cations as Synthons for
 Hydrogen-Bonded and Coordination-Driven 1D-, 2D-, and 3D-Assemblies
;
_journal_issue 7
_journal_name_full 'Crystal Growth &amp; Design'
_journal_page_first 3077
_journal_paper_doi 10.1021/cg100179q
_journal_volume 10
_journal_year 2010
_chemical_formula_sum 'C44 H62 N4 O15 S2 Sn'
_chemical_formula_weight 1069.79
_chemical_name_common 'organotin sulfonate'
_chemical_name_systematic
; 
 ? 
;
_space_group_IT_number 15
_symmetry_cell_setting monoclinic
_symmetry_space_group_name_Hall '-C 2yc'
_symmetry_space_group_name_H-M 'C 1 2/c 1'
_atom_sites_solution_hydrogens geom
_atom_sites_solution_primary direct
_atom_sites_solution_secondary difmap
_audit_creation_method SHELXL-97
_cell_angle_alpha 90.000(5)
_cell_angle_beta 111.187(5)
_cell_angle_gamma 90.000(5)
_cell_formula_units_Z 4
_cell_length_a 22.765(5)
_cell_length_b 13.306(5)
_cell_length_c 17.780(5)
_cell_measurement_reflns_used 3163
_cell_measurement_temperature 293(2)
_cell_measurement_theta_max 22.68
_cell_measurement_theta_min 2.46
_cell_volume 5022(3)
_computing_cell_refinement 'Bruker SMART'
_computing_data_collection 'Bruker SMART'
_computing_data_reduction 'Bruker SAINT'
_computing_molecular_graphics 'Bruker SHELXTL'
_computing_publication_material 'Bruker SHELXTL'
_computing_structure_refinement 'Bruker SHELXTL'
_computing_structure_solution 'Bruker SHELXTL'
_diffrn_ambient_temperature 293(2)
_diffrn_measured_fraction_theta_full 0.982
_diffrn_measured_fraction_theta_max 0.982
_diffrn_measurement_device_type 'CCD area detector'
_diffrn_measurement_method 'phi and omega scans'
_diffrn_radiation_monochromator graphite
_diffrn_radiation_source 'sealed tube'
_diffrn_radiation_type MoK\a
_diffrn_radiation_wavelength 0.71069
_diffrn_reflns_av_R_equivalents 0.0553
_diffrn_reflns_av_sigmaI/netI 0.0655
_diffrn_reflns_limit_h_max 30
_diffrn_reflns_limit_h_min -19
_diffrn_reflns_limit_k_max 17
_diffrn_reflns_limit_k_min -16
_diffrn_reflns_limit_l_max 23
_diffrn_reflns_limit_l_min -23
_diffrn_reflns_number 16250
_diffrn_reflns_theta_full 28.36
_diffrn_reflns_theta_max 28.36
_diffrn_reflns_theta_min 2.37
_exptl_absorpt_coefficient_mu 0.660
_exptl_absorpt_correction_T_max 0.886
_exptl_absorpt_correction_T_min 0.866
_exptl_absorpt_correction_type empirical
_exptl_absorpt_process_details SADABS
_exptl_crystal_colour colorless
_exptl_crystal_density_diffrn 1.415
_exptl_crystal_density_method 'not measured'
_exptl_crystal_description block-like
_exptl_crystal_F_000 2224
_exptl_crystal_size_max 0.2
_exptl_crystal_size_mid 0.2
_exptl_crystal_size_min 0.2
_refine_diff_density_max 0.624
_refine_diff_density_min -0.711
_refine_diff_density_rms 0.095
_refine_ls_extinction_method none
_refine_ls_goodness_of_fit_ref 1.054
_refine_ls_hydrogen_treatment constr
_refine_ls_matrix_type full
_refine_ls_number_parameters 301
_refine_ls_number_reflns 6179
_refine_ls_number_restraints 0
_refine_ls_restrained_S_all 1.054
_refine_ls_R_factor_all 0.0932
_refine_ls_R_factor_gt 0.0532
_refine_ls_shift/su_max 0.001
_refine_ls_shift/su_mean 0.000
_refine_ls_structure_factor_coef Fsqd
_refine_ls_weighting_details 'calc w=1/[\s^2^(Fo^2^)+(0.0666P)^2^+6.8664P] where P=(Fo^2^+2Fc^2^)/3'
_refine_ls_weighting_scheme calc
_refine_ls_wR_factor_gt 0.1239
_refine_ls_wR_factor_ref 0.1623
_reflns_number_gt 4027
_reflns_number_total 6179
_reflns_threshold_expression >2sigma(I)
_cod_data_source_file cg100179q_si_007.cif
_cod_data_source_block 11marb
_cod_depositor_comments
;
The following automatic conversions were performed:

'_symmetry_cell_setting' value 'Monoclinic' changed to 'monoclinic'
according to /home/saulius/struct/CIF-dictionaries/cif_core.dic
dictionary named 'cif_core.dic' version 2.4.2 from 2011-04-26.

Automatic conversion script
Id: cif_fix_values 1715 2011-07-08 13:25:40Z adriana 
;
_cod_original_sg_symbol_H-M 'C2/c  '
_cod_database_code 4501632

loop_
_symmetry_equiv_pos_as_xyz
'x, y, z'
'-x, y, -z+1/2'
'x+1/2, y+1/2, z'
'-x+1/2, y+1/2, -z+1/2'
'-x, -y, -z'
'x, -y, z-1/2'
'-x+1/2, -y+1/2, -z'
'x+1/2, -y+1/2, z-1/2'

loop_
_atom_site_label
_atom_site_type_symbol
_atom_site_fract_x
_atom_site_fract_y
_atom_site_fract_z
_atom_site_U_iso_or_equiv
_atom_site_adp_type
_atom_site_occupancy
_atom_site_symmetry_multiplicity
_atom_site_calc_flag
_atom_site_refinement_flags
_atom_site_disorder_assembly
_atom_site_disorder_group
Sn1 Sn 0.0000 0.24571(3) 0.7500 0.04356(15) Uani 1 2 d S . .
S1 S 1.09879(7) 0.84322(10) 0.94798(8) 0.0691(4) Uani 1 1 d . . .
O1 O -0.02901(14) 0.3643(3) 0.81734(18) 0.0631(9) Uani 1 1 d . . .
O2 O 0.01774(14) 0.1283(2) 0.67284(17) 0.0603(8) Uani 1 1 d . . .
O3 O 1.0613(2) 0.8330(3) 0.8630(2) 0.0884(12) Uani 1 1 d . . .
O4 O 1.16438(19) 0.8607(3) 0.9616(2) 0.0903(12) Uani 1 1 d . . .
O5 O 1.0894(2) 0.7623(2) 0.9968(3) 0.0834(12) Uani 1 1 d . . .
O6 O 0.0000 0.6927(6) 0.7500 0.185(5) Uani 1 2 d S . .
O7 O 0.2677(4) 0.2229(6) 0.6040(4) 0.187(4) Uani 1 1 d . . .
O8 O 0.1300(5) 0.3430(9) 0.2456(6) 0.288(6) Uani 1 1 d . . .
N1 N 0.01197(16) 0.4036(3) 0.8854(2) 0.0521(9) Uani 1 1 d . . .
N2 N 0.07497(17) 0.0858(3) 0.6969(2) 0.0524(9) Uani 1 1 d . . .
C1 C 0.0942(2) 0.2454(3) 0.8348(3) 0.0541(11) Uani 1 1 d . . .
H1A H 0.0927 0.2596 0.8876 0.065 Uiso 1 1 calc R . .
H1B H 0.1107 0.1778 0.8368 0.065 Uiso 1 1 calc R . .
C2 C 0.1412(2) 0.3172(5) 0.8213(4) 0.0888(18) Uani 1 1 d . B .
H2A H 0.1272 0.3855 0.8240 0.107 Uiso 1 1 calc R . .
H2B H 0.1413 0.3067 0.7674 0.107 Uiso 1 1 calc R . .
C3 C 0.2103(5) 0.3059(9) 0.8833(5) 0.165(4) Uani 1 1 d . . .
H3A H 0.2223 0.2358 0.8929 0.198 Uiso 1 1 calc R A 1
H3B H 0.2401 0.3406 0.8648 0.198 Uiso 1 1 calc R A 1
C5 C 0.0205(2) 0.3593(3) 0.9562(3) 0.0567(11) Uani 1 1 d . . .
H5 H -0.0010 0.3003 0.9577 0.068 Uiso 1 1 calc R . .
C6 C 0.0606(2) 0.4006(4) 1.0263(3) 0.0591(12) Uani 1 1 d . . .
H6 H 0.0665 0.3692 1.0752 0.071 Uiso 1 1 calc R . .
C7 C 0.0928(2) 0.4891(4) 1.0253(3) 0.0550(11) Uani 1 1 d . . .
C8 C 0.0827(2) 0.5326(4) 0.9509(3) 0.0653(13) Uani 1 1 d . . .
H8 H 0.1037 0.5916 0.9478 0.078 Uiso 1 1 calc R . .
C9 C 0.0418(2) 0.4888(4) 0.8812(3) 0.0631(12) Uani 1 1 d . . .
H9 H 0.0350 0.5185 0.8314 0.076 Uiso 1 1 calc R . .
C10 C 0.1354(2) 0.5376(4) 1.1026(3) 0.0694(14) Uani 1 1 d . . .
H10A H 0.1170 0.5297 1.1436 0.083 Uiso 1 1 calc R . .
H10B H 0.1384 0.6090 1.0936 0.083 Uiso 1 1 calc R . .
C11 C 0.2014(2) 0.4924(4) 1.1333(3) 0.0639(13) Uani 1 1 d . . .
H11A H 0.1988 0.4202 1.1391 0.077 Uiso 1 1 calc R . .
H11B H 0.2217 0.5051 1.0947 0.077 Uiso 1 1 calc R . .
C12 C 0.2401(2) 0.5388(4) 1.2144(3) 0.0688(14) Uani 1 1 d . . .
H12A H 0.2426 0.6109 1.2081 0.083 Uiso 1 1 calc R . .
H12B H 0.2192 0.5268 1.2524 0.083 Uiso 1 1 calc R . .
C13 C 0.0872(2) 0.0041(4) 0.7448(3) 0.0633(12) Uani 1 1 d . . .
H13 H 0.0556 -0.0247 0.7593 0.076 Uiso 1 1 calc R . .
C14 C 0.1464(2) -0.0364(4) 0.7719(3) 0.0625(12) Uani 1 1 d . . .
H14 H 0.1545 -0.0930 0.8047 0.075 Uiso 1 1 calc R . .
C15 C 0.1941(2) 0.0042(4) 0.7521(3) 0.0565(11) Uani 1 1 d . . .
C16 C 0.1795(2) 0.0872(4) 0.7016(3) 0.0635(12) Uani 1 1 d . . .
H16 H 0.2104 0.1165 0.6860 0.076 Uiso 1 1 calc R . .
C17 C 0.1200(2) 0.1262(4) 0.6747(3) 0.0592(11) Uani 1 1 d . . .
H17 H 0.1106 0.1815 0.6404 0.071 Uiso 1 1 calc R . .
C18 C 1.0711(2) 0.9531(3) 0.9818(3) 0.0575(11) Uani 1 1 d . . .
C19 C 1.0088(2) 0.9575(3) 0.9821(2) 0.0547(11) Uani 1 1 d . . .
C20 C 0.9629(3) 0.8804(3) 0.9485(3) 0.0637(13) Uani 1 1 d . . .
H20 H 0.9734 0.8250 0.9240 0.076 Uiso 1 1 calc R . .
C21 C 0.9048(3) 0.8870(4) 0.9518(3) 0.0706(14) Uani 1 1 d . . .
H21 H 0.8759 0.8356 0.9304 0.085 Uiso 1 1 calc R . .
C22 C 0.8876(3) 0.9703(4) 0.9870(3) 0.0688(13) Uani 1 1 d . . .
H22 H 0.8475 0.9735 0.9893 0.083 Uiso 1 1 calc R . .
C4 C 0.2067(12) 0.3485(19) 0.9481(14) 0.139(9) Uiso 0.57(4) 1 d P B 1
H4A H 0.2419 0.3280 0.9945 0.208 Uiso 0.57(4) 1 calc PR B 1
H4B H 0.1682 0.3285 0.9545 0.208 Uiso 0.57(4) 1 calc PR B 1
H4C H 0.2072 0.4203 0.9426 0.208 Uiso 0.57(4) 1 calc PR B 1
C4A C 0.2307(16) 0.388(3) 0.9312(16) 0.137(12) Uiso 0.43(4) 1 d P B 2
H4A1 H 0.2046 0.3978 0.9625 0.206 Uiso 0.43(4) 1 calc PR B 2
H4A2 H 0.2287 0.4457 0.8984 0.206 Uiso 0.43(4) 1 calc PR B 2
H4A3 H 0.2735 0.3770 0.9668 0.206 Uiso 0.43(4) 1 calc PR B 2

loop_
_atom_site_aniso_label
_atom_site_aniso_U_11
_atom_site_aniso_U_22
_atom_site_aniso_U_33
_atom_site_aniso_U_23
_atom_site_aniso_U_13
_atom_site_aniso_U_12
Sn1 0.0380(2) 0.0472(2) 0.0387(2) 0.000 0.00579(15) 0.000
S1 0.0892(10) 0.0597(8) 0.0637(8) 0.0024(6) 0.0339(7) 0.0124(6)
O1 0.0480(17) 0.072(2) 0.0524(17) -0.0195(16) -0.0026(14) 0.0117(15)
O2 0.0504(17) 0.070(2) 0.0499(17) -0.0108(15) 0.0058(14) 0.0158(15)
O3 0.117(3) 0.091(3) 0.061(2) -0.012(2) 0.036(2) 0.000(2)
O4 0.089(3) 0.088(3) 0.103(3) 0.000(2) 0.047(2) 0.017(2)
O5 0.127(4) 0.052(2) 0.084(3) 0.0137(18) 0.054(3) 0.0225(19)
O6 0.287(12) 0.078(5) 0.107(6) 0.000 -0.029(6) 0.000
O7 0.177(7) 0.271(9) 0.094(4) 0.017(4) 0.028(4) -0.118(6)
O8 0.284(11) 0.334(15) 0.226(9) 0.124(10) 0.068(8) -0.066(10)
N1 0.048(2) 0.054(2) 0.050(2) -0.0072(17) 0.0113(16) 0.0060(16)
N2 0.051(2) 0.057(2) 0.0456(19) -0.0066(17) 0.0126(16) 0.0064(17)
C1 0.045(2) 0.059(3) 0.041(2) -0.006(2) -0.0054(17) 0.0068(19)
C2 0.049(3) 0.094(4) 0.096(4) -0.008(4) -0.008(3) -0.019(3)
C3 0.142(8) 0.191(10) 0.106(6) -0.003(7) -0.022(6) -0.078(8)
C5 0.056(3) 0.053(3) 0.058(3) 0.000(2) 0.016(2) -0.002(2)
C6 0.059(3) 0.062(3) 0.048(2) 0.001(2) 0.010(2) 0.010(2)
C7 0.048(2) 0.057(3) 0.053(3) -0.012(2) 0.009(2) 0.013(2)
C8 0.067(3) 0.052(3) 0.069(3) -0.004(2) 0.016(3) -0.006(2)
C9 0.070(3) 0.061(3) 0.051(3) 0.006(2) 0.014(2) 0.005(2)
C10 0.060(3) 0.072(3) 0.060(3) -0.025(3) 0.002(2) 0.012(2)
C11 0.050(3) 0.076(3) 0.053(3) -0.015(2) 0.005(2) 0.011(2)
C12 0.054(3) 0.085(4) 0.058(3) -0.019(3) 0.009(2) 0.012(2)
C13 0.057(3) 0.066(3) 0.068(3) 0.008(3) 0.024(2) 0.001(2)
C14 0.062(3) 0.059(3) 0.059(3) 0.010(2) 0.014(2) 0.009(2)
C15 0.050(3) 0.071(3) 0.044(2) -0.013(2) 0.010(2) 0.003(2)
C16 0.058(3) 0.075(3) 0.058(3) 0.000(3) 0.022(2) -0.006(2)
C17 0.062(3) 0.061(3) 0.051(3) 0.005(2) 0.016(2) 0.000(2)
C18 0.073(3) 0.047(2) 0.050(3) 0.008(2) 0.020(2) 0.009(2)
C19 0.072(3) 0.045(2) 0.041(2) 0.0074(18) 0.012(2) 0.006(2)
C20 0.081(4) 0.043(2) 0.055(3) 0.000(2) 0.011(2) 0.004(2)
C21 0.072(4) 0.051(3) 0.076(3) -0.001(3) 0.012(3) -0.004(2)
C22 0.075(3) 0.059(3) 0.069(3) 0.012(3) 0.021(3) 0.005(2)

loop_
_atom_type_symbol
_atom_type_description
_atom_type_scat_dispersion_real
_atom_type_scat_dispersion_imag
_atom_type_scat_source
C C 0.0033 0.0016 'International Tables Vol C Tables 4.2.6.8 and 6.1.1.4'
H H 0.0000 0.0000 'International Tables Vol C Tables 4.2.6.8 and 6.1.1.4'
N N 0.0061 0.0033 'International Tables Vol C Tables 4.2.6.8 and 6.1.1.4'
O O 0.0106 0.0060 'International Tables Vol C Tables 4.2.6.8 and 6.1.1.4'
S S 0.1246 0.1234 'International Tables Vol C Tables 4.2.6.8 and 6.1.1.4'
Sn Sn -0.6537 1.4246 'International Tables Vol C Tables 4.2.6.8 and 6.1.1.4'

loop_
_geom_angle_atom_site_label_1
_geom_angle_atom_site_label_2
_geom_angle_atom_site_label_3
_geom_angle
_geom_angle_site_symmetry_1
_geom_angle_site_symmetry_3
C1 Sn1 C1 179.8(2) . 2_556
C1 Sn1 O2 94.30(14) . .
C1 Sn1 O2 85.55(15) 2_556 .
C1 Sn1 O2 85.55(15) . 2_556
C1 Sn1 O2 94.29(15) 2_556 2_556
O2 Sn1 O2 90.08(19) . 2_556
C1 Sn1 O1 92.26(14) . .
C1 Sn1 O1 87.90(15) 2_556 .
O2 Sn1 O1 173.45(10) . .
O2 Sn1 O1 90.61(14) 2_556 .
C1 Sn1 O1 87.90(15) . 2_556
C1 Sn1 O1 92.26(14) 2_556 2_556
O2 Sn1 O1 90.62(14) . 2_556
O2 Sn1 O1 173.45(10) 2_556 2_556
O1 Sn1 O1 89.4(2) . 2_556
O4 S1 O5 112.8(3) . .
O4 S1 O3 112.0(2) . .
O5 S1 O3 113.4(3) . .
O4 S1 C18 106.4(2) . .
O5 S1 C18 105.1(2) . .
O3 S1 C18 106.4(2) . .
N1 O1 Sn1 121.3(2) . .
N2 O2 Sn1 118.3(2) . .
C9 N1 O1 118.9(4) . .
C9 N1 C5 121.4(4) . .
O1 N1 C5 119.6(4) . .
C17 N2 O2 119.8(4) . .
C17 N2 C13 120.4(4) . .
O2 N2 C13 119.8(4) . .
C2 C1 Sn1 118.3(3) . .
C1 C2 C3 114.5(6) . .
C4 C3 C4A 38.6(12) . .
C4 C3 C2 102.1(13) . .
C4A C3 C2 113.3(14) . .
N1 C5 C6 120.2(4) . .
C5 C6 C7 120.7(5) . .
C8 C7 C6 117.3(4) . .
C8 C7 C10 121.4(5) . .
C6 C7 C10 121.2(5) . .
C9 C8 C7 120.4(5) . .
N1 C9 C8 119.9(4) . .
C7 C10 C11 112.5(4) . .
C12 C11 C10 109.7(4) . .
C15 C12 C11 111.8(4) 7_557 .
N2 C13 C14 119.5(4) . .
C15 C14 C13 121.8(5) . .
C14 C15 C16 117.1(4) . .
C14 C15 C12 121.0(5) . 7_557
C16 C15 C12 122.0(5) . 7_557
C17 C16 C15 120.3(5) . .
N2 C17 C16 120.9(5) . .
C22 C18 C19 120.8(5) 5_777 .
C22 C18 S1 118.3(4) 5_777 .
C19 C18 S1 120.7(4) . .
C18 C19 C19 118.4(5) . 5_777
C18 C19 C20 123.2(4) . .
C19 C19 C20 118.4(6) 5_777 .
C21 C20 C19 120.9(5) . .
C20 C21 C22 120.6(5) . .
C18 C22 C21 120.8(5) 5_777 .

loop_
_geom_bond_atom_site_label_1
_geom_bond_atom_site_label_2
_geom_bond_distance
_geom_bond_site_symmetry_2
Sn1 C1 2.130(4) .
Sn1 C1 2.130(4) 2_556
Sn1 O2 2.210(3) .
Sn1 O2 2.210(3) 2_556
Sn1 O1 2.221(3) .
Sn1 O1 2.221(3) 2_556
S1 O4 1.442(4) .
S1 O5 1.447(4) .
S1 O3 1.449(4) .
S1 C18 1.781(5) .
O1 N1 1.339(4) .
O2 N2 1.341(4) .
N1 C9 1.336(6) .
N1 C5 1.340(6) .
N2 C17 1.336(6) .
N2 C13 1.347(6) .
C1 C2 1.516(7) .
C2 C3 1.567(10) .
C3 C4 1.31(2) .
C3 C4A 1.36(3) .
C5 C6 1.367(6) .
C6 C7 1.391(7) .
C7 C8 1.385(7) .
C7 C10 1.511(6) .
C8 C9 1.382(6) .
C10 C11 1.524(6) .
C11 C12 1.523(6) .
C12 C15 1.510(6) 7_557
C13 C14 1.368(6) .
C14 C15 1.367(7) .
C15 C16 1.385(7) .
C15 C12 1.510(6) 7_557
C16 C17 1.366(6) .
C18 C22 1.361(7) 5_777
C18 C19 1.421(7) .
C19 C19 1.423(9) 5_777
C19 C20 1.431(6) .
C20 C21 1.348(7) .
C21 C22 1.398(7) .
C22 C18 1.361(7) 5_777
